data_4515041
loop_
_publ_author_name
'Tolley, Lewis C.'
'Strydom, Ian'
'Louw, Wynand J.'
'Fernandes, Manuel A.'
'Bezuidenhout, Daniela I.'
'Guisado-Barrios, Gregorio'

_publ_section_title
;
 Diverse Coordination Modes of Bidentate COC and Tridentate CNC Ligands
 Comprising 1,2,3-Triazol-5-ylidenes
;
_journal_issue 4
_journal_name_full 'ACS Omega'
_journal_page_first 6360
_journal_paper_doi 10.1021/acsomega.9b00514
_journal_volume 4
_journal_year 2019
_chemical_formula_moiety 'C56 H73 Ir N7 O2, F6 P, 2(C H2 Cl2), [+ disordered DCM]'
_chemical_formula_sum 'C58 H77 Cl4 F6 Ir N7 O2 P'
_chemical_formula_weight 1383.23
_space_group_crystal_system triclinic
_space_group_IT_number 2
_space_group_name_Hall '-P 1'
_space_group_name_H-M_alt 'P -1'
_symmetry_space_group_name_Hall '-P 1'
_symmetry_space_group_name_H-M 'P -1'
_atom_sites_solution_hydrogens geom
_atom_sites_solution_primary dual
_audit_creation_date 2018-12-11
_audit_creation_method
;
Olex2 1.2
(compiled 2018.05.29 svn.r3508 for OlexSys, GUI svn.r5506)
;
_cell_angle_alpha 96.465(5)
_cell_angle_beta 104.140(4)
_cell_angle_gamma 97.574(4)
_cell_formula_units_Z 2
_cell_length_a 12.0336(7)
_cell_length_b 13.6319(9)
_cell_length_c 22.5444(15)
_cell_measurement_reflns_used 6124
_cell_measurement_temperature 173(2)
_cell_measurement_theta_max 21.08
_cell_measurement_theta_min 2.24
_cell_volume 3514.3(4)
_computing_cell_refinement 'SAINT v8.34A (Bruker, 2013)'
_computing_data_reduction 'SAINT v8.34A (Bruker, 2013)'
_computing_molecular_graphics 'Olex2 (Dolomanov et al., 2009)'
_computing_publication_material 'Olex2 (Dolomanov et al., 2009)'
_computing_structure_refinement 'ShelXL (Sheldrick, 2015)'
_computing_structure_solution 'ShelXT (Sheldrick, 2015)'
_diffrn_ambient_temperature 173.15
_diffrn_measured_fraction_theta_full 0.997
_diffrn_measured_fraction_theta_max 0.997
_diffrn_measurement_device_type 'Bruker APEX-II CCD'
_diffrn_measurement_method '\f and \w scans'
_diffrn_radiation_type MoK\a
_diffrn_radiation_wavelength 0.71073
_diffrn_reflns_av_R_equivalents 0.1339
_diffrn_reflns_av_unetI/netI 0.1557
_diffrn_reflns_Laue_measured_fraction_full 0.997
_diffrn_reflns_Laue_measured_fraction_max 0.997
_diffrn_reflns_limit_h_max 14
_diffrn_reflns_limit_h_min -14
_diffrn_reflns_limit_k_max 16
_diffrn_reflns_limit_k_min -16
_diffrn_reflns_limit_l_max 26
_diffrn_reflns_limit_l_min -26
_diffrn_reflns_number 34784
_diffrn_reflns_point_group_measured_fraction_full 0.997
_diffrn_reflns_point_group_measured_fraction_max 0.997
_diffrn_reflns_theta_full 25.000
_diffrn_reflns_theta_max 25.000
_diffrn_reflns_theta_min 1.524
_diffrn_standards_number 0
_exptl_absorpt_coefficient_mu 2.131
_exptl_absorpt_correction_type none
_exptl_crystal_colour yellow
_exptl_crystal_colour_primary yellow
_exptl_crystal_density_diffrn 1.307
_exptl_crystal_description prismic
_exptl_crystal_F_000 1408
_exptl_crystal_size_max 0.207
_exptl_crystal_size_mid 0.119
_exptl_crystal_size_min 0.103
_refine_diff_density_max 4.002
_refine_diff_density_min -2.143
_refine_diff_density_rms 0.164
_refine_ls_extinction_method none
_refine_ls_goodness_of_fit_ref 0.995
_refine_ls_hydrogen_treatment constr
_refine_ls_matrix_type full
_refine_ls_number_parameters 728
_refine_ls_number_reflns 12322
_refine_ls_number_restraints 13
_refine_ls_restrained_S_all 0.995
_refine_ls_R_factor_all 0.1228
_refine_ls_R_factor_gt 0.0770
_refine_ls_shift/su_max 0.000
_refine_ls_shift/su_mean 0.000
_refine_ls_structure_factor_coef Fsqd
_refine_ls_weighting_details 'w=1/[\s^2^(Fo^2^)+(0.0941P)^2^] where P=(Fo^2^+2Fc^2^)/3'
_refine_ls_weighting_scheme calc
_refine_ls_wR_factor_gt 0.1664
_refine_ls_wR_factor_ref 0.1845
_reflns_Friedel_coverage 0.000
_reflns_number_gt 8113
_reflns_number_total 12322
_reflns_threshold_expression 'I > 2\s(I)'
_cod_data_source_file ao9b00514_si_002.cif
_cod_data_source_block Complex7b_18m_db39_lct159cx_0s_sq
_cod_database_code 4515041
_publcif_datablock.id {13262f4c-ae39-4b92-85c3-fccd9437ad18}

_shelx_shelxl_version_number 2018/3
_shelx_space_group_comment
;
The symmetry employed for this shelxl refinement is uniquely defined
by the following loop, which should always be used as a source of
symmetry information in preference to the above space-group names.
They are only intended as comments.
;
_shelx_estimated_absorpt_t_max 0.810
_shelx_estimated_absorpt_t_min 0.667
_olex2_refinement_description
;
1. Fixed Uiso
 At 1.2 times of:
  All C(H) groups, All C(H,H) groups
 At 1.5 times of:
  All C(H,H,H) groups
2. Uiso/Uaniso restraints and constraints
Uanis(C55) \\sim Ueq: with sigma of 0.005 and sigma for terminal atoms of 0.02
3. Rigid body (RIGU) restrains
 O1, C55, Ir1
 with sigma for 1-2 distances of 0.004 and sigma for 1-3 distances of 0.004
4.a Ternary CH refined with riding coordinates:
 C13(H13), C16(H16), C25(H25), C28(H28), C37(H37), C40(H40), C49(H49), C52(H52)
4.b Secondary CH2 refined with riding coordinates:
 C3(H3A,H3B), C4(H4A,H4B), C57(H57A,H57B), C58(H58A,H58B)
4.c Aromatic/amide H refined with riding coordinates:
 C6(H6), C9(H9), C10(H10), C11(H11), C21(H21), C22(H22), C23(H23), C33(H33),
 C34(H34), C35(H35), C45(H45), C46(H46), C47(H47)
4.d Idealised Me refined as rotating group:
 C14(H14A,H14B,H14C), C15(H15A,H15B,H15C), C17(H17A,H17B,H17C), C18(H18A,H18B,
 H18C), C26(H26A,H26B,H26C), C27(H27A,H27B,H27C), C29(H29A,H29B,H29C), C30(H30A,
 H30B,H30C), C38(H38A,H38B,H38C), C39(H39A,H39B,H39C), C41(H41A,H41B,H41C),
 C42(H42A,H42B,H42C), C50(H50A,H50B,H50C), C51(H51A,H51B,H51C), C53(H53A,H53B,
 H53C), C54(H54A,H54B,H54C)
;
_olex2_submission_special_instructions 'No special instructions were received'

loop_
_space_group_symop_operation_xyz
'x, y, z'
'-x, -y, -z'

loop_
_atom_site_label
_atom_site_type_symbol
_atom_site_fract_x
_atom_site_fract_y
_atom_site_fract_z
_atom_site_U_iso_or_equiv
_atom_site_adp_type
_atom_site_occupancy
_atom_site_site_symmetry_order
_atom_site_calc_flag
_atom_site_refinement_flags_posn
_atom_site_refinement_flags_adp
C1 C 0.4319(7) 0.3076(7) 0.5884(4) 0.021(2) Uani 1 1 d . .
C2 C 0.5392(7) 0.3114(6) 0.6259(4) 0.0222(19) Uani 1 1 d . .
C3 C 0.5811(8) 0.3840(7) 0.6847(4) 0.029(2) Uani 1 1 d . .
H3A H 0.606262 0.348773 0.720500 0.035 Uiso 1 1 calc R .
H3B H 0.647135 0.434145 0.682844 0.035 Uiso 1 1 calc R .
C4 C 0.5186(8) 0.5192(7) 0.7363(4) 0.029(2) Uani 1 1 d . .
H4A H 0.451774 0.554808 0.735533 0.035 Uiso 1 1 calc R .
H4B H 0.580397 0.564873 0.726439 0.035 Uiso 1 1 calc R .
C5 C 0.5629(8) 0.4939(7) 0.7998(4) 0.025(2) Uani 1 1 d . .
C6 C 0.6740(8) 0.5020(7) 0.8373(4) 0.030(2) Uani 1 1 d . .
H6 H 0.744528 0.526366 0.828085 0.036 Uiso 1 1 calc R .
C7 C 0.3340(7) 0.2034(7) 0.4838(4) 0.023(2) Uani 1 1 d . .
C8 C 0.3356(8) 0.2562(7) 0.4356(4) 0.029(2) Uani 1 1 d . .
C9 C 0.2408(8) 0.2272(8) 0.3826(4) 0.035(2) Uani 1 1 d . .
H9 H 0.237003 0.261283 0.347861 0.042 Uiso 1 1 calc R .
C10 C 0.1543(8) 0.1500(8) 0.3811(5) 0.042(3) Uani 1 1 d . .
H10 H 0.091354 0.131436 0.344952 0.050 Uiso 1 1 calc R .
C11 C 0.1558(8) 0.0994(8) 0.4295(5) 0.038(3) Uani 1 1 d . .
H11 H 0.094276 0.046489 0.427112 0.046 Uiso 1 1 calc R .
C12 C 0.2490(7) 0.1254(7) 0.4838(4) 0.028(2) Uani 1 1 d . .
C13 C 0.4293(8) 0.3425(7) 0.4370(4) 0.033(2) Uani 1 1 d . .
H13 H 0.486607 0.352169 0.478467 0.039 Uiso 1 1 calc R .
C14 C 0.3834(10) 0.4403(8) 0.4299(5) 0.048(3) Uani 1 1 d . .
H14A H 0.324499 0.432641 0.390262 0.072 Uiso 1 1 calc GR .
H14B H 0.447501 0.493465 0.430924 0.072 Uiso 1 1 calc GR .
H14C H 0.348556 0.457941 0.463791 0.072 Uiso 1 1 calc GR .
C15 C 0.4946(10) 0.3189(9) 0.3886(5) 0.055(3) Uani 1 1 d . .
H15A H 0.530047 0.259215 0.396201 0.082 Uiso 1 1 calc GR .
H15B H 0.555407 0.375735 0.391025 0.082 Uiso 1 1 calc GR .
H15C H 0.440291 0.306503 0.347257 0.082 Uiso 1 1 calc GR .
C16 C 0.2478(9) 0.0680(8) 0.5382(5) 0.043(3) Uani 1 1 d . .
H16 H 0.320779 0.094850 0.571531 0.051 Uiso 1 1 calc R .
C17 C 0.2468(14) -0.0443(8) 0.5196(6) 0.069(4) Uani 1 1 d . .
H17A H 0.173425 -0.073578 0.489064 0.103 Uiso 1 1 calc GR .
H17B H 0.254481 -0.077860 0.556232 0.103 Uiso 1 1 calc GR .
H17C H 0.311802 -0.052928 0.501518 0.103 Uiso 1 1 calc GR .
C18 C 0.1464(11) 0.0821(11) 0.5646(6) 0.073(4) Uani 1 1 d . .
H18A H 0.145135 0.153802 0.574280 0.109 Uiso 1 1 calc GR .
H18B H 0.154231 0.051581 0.602405 0.109 Uiso 1 1 calc GR .
H18C H 0.073919 0.050186 0.534203 0.109 Uiso 1 1 calc GR .
C19 C 0.7062(7) 0.2164(7) 0.6231(4) 0.025(2) Uani 1 1 d . .
C20 C 0.7068(9) 0.1339(7) 0.6539(4) 0.034(2) Uani 1 1 d . .
C21 C 0.8155(9) 0.1066(9) 0.6757(5) 0.048(3) Uani 1 1 d . .
H21 H 0.821600 0.051849 0.698252 0.057 Uiso 1 1 calc R .
C22 C 0.9127(10) 0.1564(9) 0.6656(6) 0.058(4) Uani 1 1 d . .
H22 H 0.984483 0.133317 0.679070 0.070 Uiso 1 1 calc R .
C23 C 0.9096(9) 0.2395(8) 0.6362(5) 0.049(3) Uani 1 1 d . .
H23 H 0.979724 0.275264 0.631863 0.059 Uiso 1 1 calc R .
C24 C 0.8050(8) 0.2714(7) 0.6129(4) 0.035(2) Uani 1 1 d . .
C25 C 0.5978(10) 0.0745(8) 0.6634(5) 0.044(3) Uani 1 1 d . .
H25 H 0.533275 0.112999 0.649650 0.053 Uiso 1 1 calc R .
C26 C 0.5650(12) -0.0273(9) 0.6205(7) 0.081(5) Uani 1 1 d . .
H26A H 0.554711 -0.016211 0.577426 0.121 Uiso 1 1 calc GR .
H26B H 0.492390 -0.063377 0.625229 0.121 Uiso 1 1 calc GR .
H26C H 0.627116 -0.067070 0.631592 0.121 Uiso 1 1 calc GR .
C27 C 0.6072(14) 0.0665(13) 0.7306(6) 0.088(5) Uani 1 1 d . .
H27A H 0.671898 0.031787 0.746647 0.131 Uiso 1 1 calc GR .
H27B H 0.534707 0.028864 0.734449 0.131 Uiso 1 1 calc GR .
H27C H 0.620974 0.133782 0.754351 0.131 Uiso 1 1 calc GR .
C28 C 0.7997(8) 0.3593(8) 0.5781(5) 0.045(3) Uani 1 1 d . .
H28 H 0.725511 0.384060 0.579160 0.054 Uiso 1 1 calc R .
C29 C 0.7946(13) 0.3279(10) 0.5115(6) 0.070(4) Uani 1 1 d . .
H29A H 0.870064 0.311894 0.508171 0.105 Uiso 1 1 calc GR .
H29B H 0.775660 0.382628 0.488087 0.105 Uiso 1 1 calc GR .
H29C H 0.734567 0.268711 0.494553 0.105 Uiso 1 1 calc GR .
C30 C 0.8981(12) 0.4460(11) 0.6074(8) 0.086(5) Uani 1 1 d . .
H30A H 0.901634 0.463387 0.651231 0.130 Uiso 1 1 calc GR .
H30B H 0.884249 0.504057 0.586248 0.130 Uiso 1 1 calc GR .
H30C H 0.971836 0.426622 0.603428 0.130 Uiso 1 1 calc GR .
C31 C 0.7539(8) 0.4611(8) 0.9447(4) 0.034(2) Uani 1 1 d . .
C32 C 0.7884(9) 0.5413(9) 0.9902(4) 0.043(3) Uani 1 1 d . .
C33 C 0.8750(9) 0.5314(10) 1.0431(4) 0.046(3) Uani 1 1 d . .
H33 H 0.902981 0.585355 1.076382 0.056 Uiso 1 1 calc R .
C34 C 0.9182(10) 0.4436(11) 1.0462(5) 0.059(4) Uani 1 1 d . .
H34 H 0.976209 0.437473 1.082064 0.070 Uiso 1 1 calc R .
C35 C 0.8800(9) 0.3635(10) 0.9988(5) 0.048(3) Uani 1 1 d . .
H35 H 0.910924 0.303240 1.002789 0.058 Uiso 1 1 calc R .
C36 C 0.7971(8) 0.3706(9) 0.9457(5) 0.043(3) Uani 1 1 d . .
C37 C 0.7405(9) 0.6391(9) 0.9877(4) 0.044(3) Uani 1 1 d . .
H37 H 0.680839 0.631752 0.947206 0.053 Uiso 1 1 calc R .
C38 C 0.6804(14) 0.6602(13) 1.0376(6) 0.088(5) Uani 1 1 d . .
H38A H 0.624140 0.601174 1.037389 0.131 Uiso 1 1 calc GR .
H38B H 0.639899 0.717245 1.030107 0.131 Uiso 1 1 calc GR .
H38C H 0.738002 0.675955 1.077885 0.131 Uiso 1 1 calc GR .
C39 C 0.8356(13) 0.7287(12) 0.9891(7) 0.087(5) Uani 1 1 d . .
H39A H 0.889694 0.744567 1.030438 0.131 Uiso 1 1 calc GR .
H39B H 0.799115 0.787046 0.979166 0.131 Uiso 1 1 calc GR .
H39C H 0.878041 0.710947 0.958550 0.131 Uiso 1 1 calc GR .
C40 C 0.7575(10) 0.2837(10) 0.8914(5) 0.056(3) Uani 1 1 d . .
H40 H 0.681930 0.294996 0.864955 0.067 Uiso 1 1 calc R .
C41 C 0.7355(18) 0.1865(14) 0.9122(7) 0.116(7) Uani 1 1 d . .
H41A H 0.808911 0.170127 0.935618 0.174 Uiso 1 1 calc GR .
H41B H 0.700718 0.134744 0.876152 0.174 Uiso 1 1 calc GR .
H41C H 0.682087 0.189813 0.938674 0.174 Uiso 1 1 calc GR .
C42 C 0.8463(12) 0.2895(12) 0.8511(6) 0.086(5) Uani 1 1 d . .
H42A H 0.860593 0.357663 0.841608 0.129 Uiso 1 1 calc GR .
H42B H 0.814528 0.242551 0.812518 0.129 Uiso 1 1 calc GR .
H42C H 0.919476 0.271840 0.873964 0.129 Uiso 1 1 calc GR .
C43 C 0.3672(8) 0.4354(9) 0.8178(4) 0.035(3) Uani 1 1 d . .
C44 C 0.3128(9) 0.5162(9) 0.8301(4) 0.041(3) Uani 1 1 d . .
C45 C 0.1890(9) 0.4934(10) 0.8147(5) 0.046(3) Uani 1 1 d . .
H45 H 0.145660 0.544588 0.822479 0.056 Uiso 1 1 calc R .
C46 C 0.1317(9) 0.3988(11) 0.7888(5) 0.054(3) Uani 1 1 d . .
H46 H 0.049245 0.385859 0.778522 0.065 Uiso 1 1 calc R .
C47 C 0.1903(9) 0.3230(10) 0.7775(5) 0.049(3) Uani 1 1 d . .
H47 H 0.148396 0.257856 0.760127 0.059 Uiso 1 1 calc R .
C48 C 0.3138(9) 0.3403(9) 0.7914(4) 0.040(3) Uani 1 1 d . .
C49 C 0.3759(9) 0.6205(9) 0.8610(5) 0.049(3) Uani 1 1 d . .
H49 H 0.458028 0.624871 0.858212 0.059 Uiso 1 1 calc R .
C50 C 0.3795(14) 0.6364(13) 0.9293(6) 0.099(6) Uani 1 1 d . .
H50A H 0.301159 0.640101 0.933819 0.149 Uiso 1 1 calc GR .
H50B H 0.431445 0.699039 0.949615 0.149 Uiso 1 1 calc GR .
H50C H 0.408269 0.580421 0.948447 0.149 Uiso 1 1 calc GR .
C51 C 0.3258(13) 0.7013(11) 0.8285(8) 0.091(5) Uani 1 1 d . .
H51A H 0.320465 0.686515 0.784272 0.137 Uiso 1 1 calc GR .
H51B H 0.376195 0.765809 0.845842 0.137 Uiso 1 1 calc GR .
H51C H 0.248157 0.704187 0.834305 0.137 Uiso 1 1 calc GR .
C52 C 0.3782(9) 0.2552(8) 0.7797(5) 0.045(3) Uani 1 1 d . .
H52 H 0.455792 0.285761 0.775687 0.054 Uiso 1 1 calc R .
C53 C 0.4005(11) 0.1966(10) 0.8332(5) 0.061(3) Uani 1 1 d . .
H53A H 0.443597 0.241849 0.871087 0.091 Uiso 1 1 calc GR .
H53B H 0.446093 0.144725 0.824711 0.091 Uiso 1 1 calc GR .
H53C H 0.326181 0.165090 0.838495 0.091 Uiso 1 1 calc GR .
C54 C 0.3183(11) 0.1844(9) 0.7195(5) 0.058(3) Uani 1 1 d . .
H54A H 0.243634 0.149827 0.722542 0.087 Uiso 1 1 calc GR .
H54B H 0.367744 0.135031 0.712333 0.087 Uiso 1 1 calc GR .
H54C H 0.305149 0.222920 0.684953 0.087 Uiso 1 1 calc GR .
C55 C 0.2026(7) 0.3665(7) 0.5517(4) 0.027(2) Uani 1 1 d . U
C56 C 0.2555(9) 0.4929(8) 0.6537(4) 0.036(3) Uani 1 1 d . .
Ir1 Ir 0.33311(3) 0.40134(3) 0.61916(2) 0.02989(15) Uani 1 1 d . U
N1 N 0.4292(6) 0.2364(5) 0.5403(3) 0.0226(17) Uani 1 1 d . .
N2 N 0.5265(6) 0.1965(5) 0.5454(3) 0.0255(17) Uani 1 1 d . .
N3 N 0.5945(6) 0.2458(5) 0.5993(3) 0.0249(17) Uani 1 1 d . .
N4 N 0.6623(6) 0.4687(7) 0.8892(3) 0.037(2) Uani 1 1 d . .
N5 N 0.5527(6) 0.4395(7) 0.8892(3) 0.035(2) Uani 1 1 d . .
N6 N 0.4946(7) 0.4579(6) 0.8343(3) 0.035(2) Uani 1 1 d . .
N7 N 0.4827(6) 0.4312(6) 0.6896(3) 0.0244(17) Uani 1 1 d . .
O1 O 0.1253(6) 0.3453(7) 0.5101(4) 0.063(2) Uani 1 1 d . U
O2 O 0.2052(7) 0.5488(7) 0.6741(4) 0.059(2) Uani 1 1 d . .
C57 C 0.1591(13) 0.8050(12) 0.6839(9) 0.101(6) Uani 1 1 d . .
H57A H 0.095182 0.793427 0.645437 0.121 Uiso 1 1 calc R .
H57B H 0.143961 0.751573 0.708574 0.121 Uiso 1 1 calc R .
Cl1 Cl 0.2893(5) 0.7971(5) 0.6647(3) 0.144(2) Uani 1 1 d . .
Cl2 Cl 0.1592(5) 0.9186(4) 0.7252(3) 0.1245(17) Uani 1 1 d . .
C58 C 0.070(4) 0.963(2) 0.8691(11) 0.27(2) Uani 1 1 d . .
H58A H 0.021878 0.902387 0.841700 0.325 Uiso 1 1 calc R .
H58B H 0.152715 0.958545 0.870997 0.325 Uiso 1 1 calc R .
Cl3 Cl 0.0345(11) 1.0691(7) 0.8375(4) 0.242(5) Uani 1 1 d . .
Cl4 Cl 0.0512(19) 0.9634(11) 0.9389(6) 0.419(12) Uani 1 1 d . .
F1 F 0.9238(5) 0.5562(5) 0.8014(3) 0.0635(19) Uani 1 1 d . .
F2 F 1.0389(6) 0.7088(7) 0.8318(4) 0.088(3) Uani 1 1 d . .
F3 F 0.9090(7) 0.7742(6) 0.7656(4) 0.083(2) Uani 1 1 d . .
F4 F 0.7953(6) 0.6227(6) 0.7360(3) 0.079(2) Uani 1 1 d . .
F5 F 0.9818(8) 0.6420(7) 0.7325(4) 0.109(3) Uani 1 1 d . .
F6 F 0.8562(8) 0.6875(6) 0.8360(4) 0.094(3) Uani 1 1 d . .
P1 P 0.9182(2) 0.6654(3) 0.78279(13) 0.0470(8) Uani 1 1 d . .

loop_
_atom_site_aniso_label
_atom_site_aniso_U_11
_atom_site_aniso_U_22
_atom_site_aniso_U_33
_atom_site_aniso_U_23
_atom_site_aniso_U_13
_atom_site_aniso_U_12
C1 0.019(4) 0.028(5) 0.016(4) 0.012(4) 0.003(3) 0.004(4)
C2 0.021(4) 0.020(5) 0.025(5) 0.003(4) 0.008(4) -0.003(4)
C3 0.022(5) 0.027(5) 0.031(5) -0.003(4) 0.001(4) -0.002(4)
C4 0.026(5) 0.035(6) 0.026(5) 0.000(4) 0.008(4) 0.005(4)
C5 0.030(5) 0.024(5) 0.023(5) -0.003(4) 0.013(4) 0.006(4)
C6 0.020(5) 0.049(7) 0.021(5) 0.000(4) 0.009(4) 0.002(5)
C7 0.010(4) 0.028(5) 0.026(5) -0.006(4) 0.003(3) 0.002(4)
C8 0.023(5) 0.034(6) 0.029(5) 0.001(4) 0.003(4) 0.006(4)
C9 0.030(5) 0.041(6) 0.026(5) 0.005(4) -0.007(4) 0.008(5)
C10 0.021(5) 0.043(7) 0.046(7) -0.010(5) -0.010(4) -0.001(5)
C11 0.018(5) 0.041(6) 0.049(7) 0.002(5) 0.004(4) -0.004(5)
C12 0.018(5) 0.032(6) 0.032(5) 0.000(4) 0.006(4) -0.001(4)
C13 0.037(6) 0.030(6) 0.026(5) 0.009(4) 0.002(4) -0.004(5)
C14 0.046(7) 0.033(6) 0.056(7) 0.007(5) 0.004(5) -0.003(5)
C15 0.051(7) 0.047(8) 0.065(8) 0.007(6) 0.017(6) 0.001(6)
C16 0.031(6) 0.043(7) 0.047(6) 0.005(5) 0.006(5) -0.007(5)
C17 0.111(12) 0.028(7) 0.069(9) 0.023(6) 0.027(8) -0.001(7)
C18 0.055(8) 0.091(11) 0.061(8) 0.002(7) 0.018(7) -0.023(8)
C19 0.011(4) 0.019(5) 0.035(5) -0.011(4) -0.006(4) 0.001(4)
C20 0.041(6) 0.028(6) 0.032(5) 0.001(4) -0.001(4) 0.020(5)
C21 0.036(6) 0.049(7) 0.046(7) -0.005(5) -0.013(5) 0.016(6)
C22 0.029(6) 0.046(8) 0.080(9) -0.009(6) -0.022(6) 0.017(6)
C23 0.018(5) 0.037(7) 0.078(8) -0.010(6) -0.001(5) 0.000(5)
C24 0.026(5) 0.021(5) 0.050(6) -0.013(5) 0.006(4) 0.004(4)
C25 0.050(7) 0.029(6) 0.053(7) 0.014(5) 0.008(5) 0.008(5)
C26 0.069(9) 0.035(8) 0.140(13) -0.008(8) 0.046(9) -0.002(7)
C27 0.084(11) 0.115(14) 0.064(9) 0.039(9) 0.014(8) 0.004(10)
C28 0.016(5) 0.038(7) 0.081(8) -0.002(6) 0.019(5) -0.001(5)
C29 0.080(10) 0.055(9) 0.079(10) 0.015(7) 0.024(8) 0.010(8)
C30 0.052(8) 0.054(9) 0.149(14) 0.017(9) 0.018(9) 0.006(7)
C31 0.020(5) 0.057(7) 0.024(5) 0.002(5) 0.002(4) 0.007(5)
C32 0.033(6) 0.072(8) 0.026(6) 0.009(5) 0.012(4) 0.012(6)
C33 0.029(6) 0.087(9) 0.020(5) 0.007(5) 0.003(4) 0.007(6)
C34 0.031(6) 0.109(12) 0.036(7) 0.025(7) 0.003(5) 0.012(7)
C35 0.030(6) 0.077(9) 0.038(6) 0.010(6) 0.003(5) 0.021(6)
C36 0.026(5) 0.068(8) 0.037(6) 0.009(5) 0.012(5) 0.011(6)
C37 0.033(6) 0.069(8) 0.026(5) -0.008(5) 0.005(4) 0.009(6)
C38 0.095(11) 0.136(15) 0.055(8) 0.017(9) 0.040(8) 0.061(11)
C39 0.067(10) 0.101(13) 0.093(11) 0.014(9) 0.018(8) 0.016(10)
C40 0.040(7) 0.071(9) 0.053(7) 0.011(7) 0.001(6) 0.015(6)
C41 0.138(17) 0.109(16) 0.079(11) 0.017(10) -0.011(11) 0.019(13)
C42 0.057(9) 0.107(13) 0.077(10) -0.039(9) 0.015(7) 0.000(9)
C43 0.016(5) 0.063(8) 0.023(5) 0.001(5) 0.004(4) 0.003(5)
C44 0.028(5) 0.063(8) 0.032(6) 0.001(5) 0.005(4) 0.012(6)
C45 0.026(5) 0.074(9) 0.042(6) 0.006(6) 0.013(5) 0.014(6)
C46 0.023(6) 0.092(11) 0.040(7) 0.007(6) 0.001(5) 0.002(7)
C47 0.022(5) 0.067(8) 0.047(7) -0.006(6) 0.003(5) -0.012(6)
C48 0.033(6) 0.062(8) 0.020(5) 0.001(5) 0.005(4) 0.000(6)
C49 0.031(6) 0.063(8) 0.054(7) -0.002(6) 0.014(5) 0.017(6)
C50 0.083(11) 0.126(15) 0.070(10) -0.033(9) 0.032(8) -0.026(11)
C51 0.066(10) 0.070(11) 0.122(13) -0.003(9) 0.000(9) 0.019(9)
C52 0.037(6) 0.050(7) 0.044(6) -0.003(5) 0.014(5) -0.005(5)
C53 0.060(8) 0.067(9) 0.050(7) -0.001(6) 0.011(6) 0.007(7)
C54 0.065(8) 0.049(8) 0.049(7) 0.001(6) 0.004(6) -0.006(7)
C55 0.013(3) 0.033(4) 0.036(4) -0.006(3) 0.009(3) 0.007(3)
C56 0.037(6) 0.047(7) 0.017(5) -0.004(5) -0.002(4) 0.003(5)
Ir1 0.01575(19) 0.0356(2) 0.0350(2) 0.00040(15) 0.00295(14) 0.00362(15)
N1 0.009(3) 0.020(4) 0.036(4) 0.001(3) 0.002(3) 0.003(3)
N2 0.016(4) 0.026(4) 0.031(4) -0.002(3) 0.001(3) 0.006(3)
N3 0.023(4) 0.022(4) 0.024(4) -0.004(3) 0.000(3) 0.002(3)
N4 0.020(4) 0.065(6) 0.021(4) -0.003(4) 0.002(3) 0.004(4)
N5 0.019(4) 0.061(6) 0.025(4) 0.002(4) 0.005(3) 0.008(4)
N6 0.025(4) 0.048(6) 0.025(4) -0.004(4) 0.002(4) 0.005(4)
N7 0.020(4) 0.030(5) 0.022(4) -0.006(3) 0.005(3) 0.011(3)
O1 0.027(4) 0.079(6) 0.062(5) -0.023(4) -0.014(3) 0.016(4)
O2 0.042(5) 0.070(6) 0.066(5) -0.010(4) 0.016(4) 0.030(5)
C57 0.055(9) 0.077(12) 0.172(17) 0.011(11) 0.036(10) 0.015(9)
Cl1 0.105(4) 0.193(6) 0.186(5) 0.096(5) 0.087(4) 0.060(4)
Cl2 0.098(4) 0.102(4) 0.155(4) -0.002(3) 0.023(3) -0.010(3)
C58 0.56(8) 0.17(3) 0.091(18) 0.017(17) 0.10(3) 0.07(4)
Cl3 0.338(14) 0.177(8) 0.235(9) 0.021(7) 0.084(9) 0.116(9)
Cl4 0.69(4) 0.293(16) 0.220(12) -0.022(10) 0.114(16) -0.064(19)
F1 0.040(4) 0.070(5) 0.078(5) 0.022(4) 0.001(3) 0.017(4)
F2 0.045(4) 0.108(7) 0.086(5) 0.009(5) -0.022(4) 0.004(4)
F3 0.063(5) 0.074(6) 0.095(6) 0.035(4) -0.010(4) -0.009(4)
F4 0.035(4) 0.085(6) 0.095(5) 0.042(4) -0.024(4) -0.017(4)
F5 0.107(7) 0.120(8) 0.102(6) -0.011(5) 0.070(6) -0.030(6)
F6 0.113(7) 0.081(6) 0.108(6) 0.012(5) 0.069(6) 0.015(5)
P1 0.0268(14) 0.065(2) 0.0457(17) 0.0162(15) 0.0015(12) 0.0046(15)

loop_
_atom_type_symbol
_atom_type_description
_atom_type_scat_dispersion_real
_atom_type_scat_dispersion_imag
_atom_type_scat_source
C C 0.0033 0.0016 'International Tables Vol C Tables 4.2.6.8 and 6.1.1.4'
H H 0.0000 0.0000 'International Tables Vol C Tables 4.2.6.8 and 6.1.1.4'
Cl Cl 0.1484 0.1585 'International Tables Vol C Tables 4.2.6.8 and 6.1.1.4'
F F 0.0171 0.0103 'International Tables Vol C Tables 4.2.6.8 and 6.1.1.4'
Ir Ir -1.4442 7.9887 'International Tables Vol C Tables 4.2.6.8 and 6.1.1.4'
N N 0.0061 0.0033 'International Tables Vol C Tables 4.2.6.8 and 6.1.1.4'
O O 0.0106 0.0060 'International Tables Vol C Tables 4.2.6.8 and 6.1.1.4'
P P 0.1023 0.0942 'International Tables Vol C Tables 4.2.6.8 and 6.1.1.4'

loop_
_geom_angle_atom_site_label_1
_geom_angle_atom_site_label_2
_geom_angle_atom_site_label_3
_geom_angle
C2 C1 Ir1 115.7(6)
C2 C1 N1 102.4(7)
N1 C1 Ir1 141.8(6)
C1 C2 C3 120.6(8)
C1 C2 N3 108.9(7)
N3 C2 C3 130.4(8)
C2 C3 H3A 110.7
C2 C3 H3B 110.7
H3A C3 H3B 108.8
N7 C3 C2 105.1(7)
N7 C3 H3A 110.7
N7 C3 H3B 110.7
H4A C4 H4B 107.9
C5 C4 H4A 109.2
C5 C4 H4B 109.2
N7 C4 H4A 109.2
N7 C4 H4B 109.2
N7 C4 C5 112.2(8)
C6 C5 C4 131.8(8)
N6 C5 C4 124.4(8)
N6 C5 C6 103.8(8)
C5 C6 H6 127.0
N4 C6 C5 106.1(8)
N4 C6 H6 127.0
C8 C7 C12 125.2(8)
C8 C7 N1 116.4(8)
C12 C7 N1 118.3(8)
C7 C8 C9 116.1(9)
C7 C8 C13 124.3(8)
C9 C8 C13 119.7(8)
C8 C9 H9 119.9
C10 C9 C8 120.3(9)
C10 C9 H9 119.9
C9 C10 H10 119.0
C11 C10 C9 121.9(9)
C11 C10 H10 119.0
C10 C11 H11 119.9
C10 C11 C12 120.1(9)
C12 C11 H11 119.9
C7 C12 C11 116.4(8)
C7 C12 C16 124.5(8)
C11 C12 C16 119.1(9)
C8 C13 H13 107.3
C8 C13 C14 112.9(8)
C8 C13 C15 111.5(8)
C14 C13 H13 107.3
C14 C13 C15 110.4(9)
C15 C13 H13 107.3
C13 C14 H14A 109.5
C13 C14 H14B 109.5
C13 C14 H14C 109.5
H14A C14 H14B 109.5
H14A C14 H14C 109.5
H14B C14 H14C 109.5
C13 C15 H15A 109.5
C13 C15 H15B 109.5
C13 C15 H15C 109.5
H15A C15 H15B 109.5
H15A C15 H15C 109.5
H15B C15 H15C 109.5
C12 C16 H16 107.8
C12 C16 C17 111.3(9)
C17 C16 H16 107.8
C18 C16 C12 112.0(9)
C18 C16 H16 107.8
C18 C16 C17 109.9(10)
C16 C17 H17A 109.5
C16 C17 H17B 109.5
C16 C17 H17C 109.5
H17A C17 H17B 109.5
H17A C17 H17C 109.5
H17B C17 H17C 109.5
C16 C18 H18A 109.5
C16 C18 H18B 109.5
C16 C18 H18C 109.5
H18A C18 H18B 109.5
H18A C18 H18C 109.5
H18B C18 H18C 109.5
C20 C19 C24 124.7(8)
C20 C19 N3 116.7(8)
C24 C19 N3 118.6(8)
C19 C20 C21 115.4(10)
C19 C20 C25 123.6(8)
C21 C20 C25 121.0(10)
C20 C21 H21 119.2
C22 C21 C20 121.6(11)
C22 C21 H21 119.2
C21 C22 H22 119.3
C21 C22 C23 121.4(10)
C23 C22 H22 119.3
C22 C23 H23 119.7
C22 C23 C24 120.5(11)
C24 C23 H23 119.7
C19 C24 C28 122.8(8)
C23 C24 C19 116.1(10)
C23 C24 C28 121.0(10)
C20 C25 H25 106.6
C20 C25 C26 110.1(9)
C26 C25 H25 106.6
C27 C25 C20 112.4(10)
C27 C25 H25 106.6
C27 C25 C26 114.0(11)
C25 C26 H26A 109.5
C25 C26 H26B 109.5
C25 C26 H26C 109.5
H26A C26 H26B 109.5
H26A C26 H26C 109.5
H26B C26 H26C 109.5
C25 C27 H27A 109.5
C25 C27 H27B 109.5
C25 C27 H27C 109.5
H27A C27 H27B 109.5
H27A C27 H27C 109.5
H27B C27 H27C 109.5
C24 C28 H28 107.1
C24 C28 C30 113.2(10)
C29 C28 C24 111.0(9)
C29 C28 H28 107.1
C29 C28 C30 111.0(11)
C30 C28 H28 107.1
C28 C29 H29A 109.5
C28 C29 H29B 109.5
C28 C29 H29C 109.5
H29A C29 H29B 109.5
H29A C29 H29C 109.5
H29B C29 H29C 109.5
C28 C30 H30A 109.5
C28 C30 H30B 109.5
C28 C30 H30C 109.5
H30A C30 H30B 109.5
H30A C30 H30C 109.5
H30B C30 H30C 109.5
C32 C31 C36 125.7(9)
C32 C31 N4 117.7(9)
C36 C31 N4 116.6(8)
C31 C32 C33 116.5(11)
C31 C32 C37 124.6(9)
C33 C32 C37 118.8(10)
C32 C33 H33 120.3
C34 C33 C32 119.5(11)
C34 C33 H33 120.3
C33 C34 H34 119.0
C33 C34 C35 122.1(10)
C35 C34 H34 119.0
C34 C35 H35 119.8
C36 C35 C34 120.4(11)
C36 C35 H35 119.8
C31 C36 C40 123.2(9)
C35 C36 C31 115.9(10)
C35 C36 C40 120.9(10)
C32 C37 H37 107.1
C32 C37 C39 111.9(10)
C38 C37 C32 112.3(10)
C38 C37 H37 107.1
C38 C37 C39 111.0(11)
C39 C37 H37 107.1
C37 C38 H38A 109.5
C37 C38 H38B 109.5
C37 C38 H38C 109.5
H38A C38 H38B 109.5
H38A C38 H38C 109.5
H38B C38 H38C 109.5
C37 C39 H39A 109.5
C37 C39 H39B 109.5
C37 C39 H39C 109.5
H39A C39 H39B 109.5
H39A C39 H39C 109.5
H39B C39 H39C 109.5
C36 C40 H40 106.9
C36 C40 C42 109.0(10)
C41 C40 C36 112.2(11)
C41 C40 H40 106.9
C41 C40 C42 114.4(13)
C42 C40 H40 106.9
C40 C41 H41A 109.5
C40 C41 H41B 109.5
C40 C41 H41C 109.5
H41A C41 H41B 109.5
H41A C41 H41C 109.5
H41B C41 H41C 109.5
C40 C42 H42A 109.5
C40 C42 H42B 109.5
C40 C42 H42C 109.5
H42A C42 H42B 109.5
H42A C42 H42C 109.5
H42B C42 H42C 109.5
C44 C43 N6 115.0(9)
C48 C43 C44 126.5(9)
C48 C43 N6 118.6(9)
C43 C44 C45 114.6(10)
C43 C44 C49 124.7(9)
C45 C44 C49 120.7(10)
C44 C45 H45 119.5
C46 C45 C44 121.0(11)
C46 C45 H45 119.5
C45 C46 H46 119.2
C47 C46 C45 121.5(10)
C47 C46 H46 119.2
C46 C47 H47 119.7
C46 C47 C48 120.6(11)
C48 C47 H47 119.7
C43 C48 C47 115.8(10)
C43 C48 C52 123.9(9)
C47 C48 C52 120.2(10)
C44 C49 H49 107.2
C50 C49 C44 110.9(11)
C50 C49 H49 107.2
C51 C49 C44 112.4(10)
C51 C49 H49 107.2
C51 C49 C50 111.7(12)
C49 C50 H50A 109.5
C49 C50 H50B 109.5
C49 C50 H50C 109.5
H50A C50 H50B 109.5
H50A C50 H50C 109.5
H50B C50 H50C 109.5
C49 C51 H51A 109.5
C49 C51 H51B 109.5
C49 C51 H51C 109.5
H51A C51 H51B 109.5
H51A C51 H51C 109.5
H51B C51 H51C 109.5
C48 C52 H52 107.0
C48 C52 C54 113.3(9)
C53 C52 C48 112.1(9)
C53 C52 H52 107.0
C53 C52 C54 110.0(10)
C54 C52 H52 107.0
C52 C53 H53A 109.5
C52 C53 H53B 109.5
C52 C53 H53C 109.5
H53A C53 H53B 109.5
H53A C53 H53C 109.5
H53B C53 H53C 109.5
C52 C54 H54A 109.5
C52 C54 H54B 109.5
C52 C54 H54C 109.5
H54A C54 H54B 109.5
H54A C54 H54C 109.5
H54B C54 H54C 109.5
O1 C55 Ir1 178.5(8)
O2 C56 Ir1 178.5(9)
C1 Ir1 N7 78.0(3)
C55 Ir1 C1 97.2(3)
C55 Ir1 C56 88.4(4)
C55 Ir1 N7 175.3(3)
C56 Ir1 C1 174.3(4)
C56 Ir1 N7 96.3(3)
C1 N1 C7 126.8(7)
N2 N1 C1 114.9(7)
N2 N1 C7 118.2(6)
N3 N2 N1 102.4(6)
C2 N3 C19 130.1(7)
N2 N3 C2 111.3(7)
N2 N3 C19 118.2(7)
C6 N4 C31 128.6(8)
N5 N4 C6 113.7(7)
N5 N4 C31 117.8(8)
N4 N5 N6 102.2(7)
C5 N6 C43 127.7(8)
N5 N6 C5 114.2(8)
N5 N6 C43 118.1(8)
C3 N7 C4 110.5(7)
C3 N7 Ir1 120.3(5)
C4 N7 Ir1 125.9(6)
H57A C57 H57B 107.8
Cl1 C57 H57A 109.0
Cl1 C57 H57B 109.0
Cl2 C57 H57A 109.0
Cl2 C57 H57B 109.0
Cl2 C57 Cl1 112.9(10)
H58A C58 H58B 107.9
Cl3 C58 H58A 109.1
Cl3 C58 H58B 109.1
Cl4 C58 H58A 109.1
Cl4 C58 H58B 109.1
Cl4 C58 Cl3 112(2)
F2 P1 F1 91.1(4)
F3 P1 F1 177.9(5)
F3 P1 F2 89.5(4)
F4 P1 F1 88.7(4)
F4 P1 F2 177.8(5)
F4 P1 F3 90.7(4)
F5 P1 F1 90.7(5)
F5 P1 F2 90.3(5)
F5 P1 F3 91.3(5)
F5 P1 F4 91.8(5)
F5 P1 F6 177.8(6)
F6 P1 F1 87.7(4)
F6 P1 F2 88.2(5)
F6 P1 F3 90.3(5)
F6 P1 F4 89.6(5)

loop_
_geom_bond_atom_site_label_1
_geom_bond_atom_site_label_2
_geom_bond_distance
C1 C2 1.350(11)
C1 Ir1 2.032(9)
C1 N1 1.363(11)
C2 C3 1.495(12)
C2 N3 1.354(11)
C3 H3A 0.9900
C3 H3B 0.9900
C3 N7 1.442(11)
C4 H4A 0.9900
C4 H4B 0.9900
C4 C5 1.497(12)
C4 N7 1.445(11)
C5 C6 1.379(12)
C5 N6 1.347(12)
C6 H6 0.9500
C6 N4 1.331(12)
C7 C8 1.372(13)
C7 C12 1.375(12)
C7 N1 1.469(10)
C8 C9 1.413(12)
C8 C13 1.510(13)
C9 H9 0.9500
C9 C10 1.370(14)
C10 H10 0.9500
C10 C11 1.353(14)
C11 H11 0.9500
C11 C12 1.418(13)
C12 C16 1.529(14)
C13 H13 1.0000
C13 C14 1.520(14)
C13 C15 1.523(15)
C14 H14A 0.9800
C14 H14B 0.9800
C14 H14C 0.9800
C15 H15A 0.9800
C15 H15B 0.9800
C15 H15C 0.9800
C16 H16 1.0000
C16 C17 1.538(16)
C16 C18 1.507(16)
C17 H17A 0.9800
C17 H17B 0.9800
C17 H17C 0.9800
C18 H18A 0.9800
C18 H18B 0.9800
C18 H18C 0.9800
C19 C20 1.388(13)
C19 C24 1.401(13)
C19 N3 1.447(10)
C20 C21 1.396(13)
C20 C25 1.522(15)
C21 H21 0.9500
C21 C22 1.354(17)
C22 H22 0.9500
C22 C23 1.375(17)
C23 H23 0.9500
C23 C24 1.387(13)
C24 C28 1.504(15)
C25 H25 1.0000
C25 C26 1.545(16)
C25 C27 1.508(16)
C26 H26A 0.9800
C26 H26B 0.9800
C26 H26C 0.9800
C27 H27A 0.9800
C27 H27B 0.9800
C27 H27C 0.9800
C28 H28 1.0000
C28 C29 1.499(16)
C28 C30 1.519(17)
C29 H29A 0.9800
C29 H29B 0.9800
C29 H29C 0.9800
C30 H30A 0.9800
C30 H30B 0.9800
C30 H30C 0.9800
C31 C32 1.357(14)
C31 C36 1.400(15)
C31 N4 1.475(11)
C32 C33 1.411(13)
C32 C37 1.523(16)
C33 H33 0.9500
C33 C34 1.369(17)
C34 H34 0.9500
C34 C35 1.382(17)
C35 H35 0.9500
C35 C36 1.381(13)
C36 C40 1.539(16)
C37 H37 1.0000
C37 C38 1.500(15)
C37 C39 1.551(19)
C38 H38A 0.9800
C38 H38B 0.9800
C38 H38C 0.9800
C39 H39A 0.9800
C39 H39B 0.9800
C39 H39C 0.9800
C40 H40 1.0000
C40 C41 1.47(2)
C40 C42 1.562(18)
C41 H41A 0.9800
C41 H41B 0.9800
C41 H41C 0.9800
C42 H42A 0.9800
C42 H42B 0.9800
C42 H42C 0.9800
C43 C44 1.389(14)
C43 C48 1.367(15)
C43 N6 1.468(11)
C44 C45 1.427(14)
C44 C49 1.522(16)
C45 H45 0.9500
C45 C46 1.371(17)
C46 H46 0.9500
C46 C47 1.360(16)
C47 H47 0.9500
C47 C48 1.424(14)
C48 C52 1.511(15)
C49 H49 1.0000
C49 C50 1.520(16)
C49 C51 1.500(18)
C50 H50A 0.9800
C50 H50B 0.9800
C50 H50C 0.9800
C51 H51A 0.9800
C51 H51B 0.9800
C51 H51C 0.9800
C52 H52 1.0000
C52 C53 1.511(16)
C52 C54 1.529(15)
C53 H53A 0.9800
C53 H53B 0.9800
C53 H53C 0.9800
C54 H54A 0.9800
C54 H54B 0.9800
C54 H54C 0.9800
C55 Ir1 1.865(9)
C55 O1 1.126(10)
C56 Ir1 1.866(11)
C56 O2 1.156(11)
Ir1 N7 2.048(7)
N1 N2 1.339(9)
N2 N3 1.335(9)
N4 N5 1.327(10)
N5 N6 1.331(10)
C57 H57A 0.9900
C57 H57B 0.9900
C57 Cl1 1.737(15)
C57 Cl2 1.714(17)
C58 H58A 0.9900
C58 H58B 0.9900
C58 Cl3 1.75(3)
C58 Cl4 1.65(3)
F1 P1 1.598(7)
F2 P1 1.588(7)
F3 P1 1.586(8)
F4 P1 1.584(7)
F5 P1 1.543(8)
F6 P1 1.582(8)

loop_
_geom_torsion_atom_site_label_1
_geom_torsion_atom_site_label_2
_geom_torsion_atom_site_label_3
_geom_torsion_atom_site_label_4
_geom_torsion
C1 C2 C3 N7 5.0(11)
C1 C2 N3 C19 -174.4(9)
C1 C2 N3 N2 -1.1(10)
C1 N1 N2 N3 -0.5(9)
C2 C1 N1 C7 -177.4(8)
C2 C1 N1 N2 -0.1(10)
C2 C3 N7 C4 -166.4(7)
C2 C3 N7 Ir1 -5.6(10)
C3 C2 N3 C19 8.7(16)
C3 C2 N3 N2 -178.0(9)
C4 C5 C6 N4 179.8(9)
C4 C5 N6 C43 0.6(15)
C4 C5 N6 N5 179.2(8)
C5 C4 N7 C3 -65.4(10)
C5 C4 N7 Ir1 135.1(7)
C5 C6 N4 C31 180.0(9)
C5 C6 N4 N5 -0.2(11)
C6 C5 N6 C43 179.3(9)
C6 C5 N6 N5 -2.1(11)
C6 N4 N5 N6 -1.0(11)
C7 C8 C9 C10 -0.3(13)
C7 C8 C13 C14 -118.1(10)
C7 C8 C13 C15 117.0(10)
C7 C12 C16 C17 -121.2(11)
C7 C12 C16 C18 115.4(11)
C7 N1 N2 N3 177.0(7)
C8 C7 C12 C11 -0.7(13)
C8 C7 C12 C16 -179.3(9)
C8 C7 N1 C1 87.9(10)
C8 C7 N1 N2 -89.3(10)
C8 C9 C10 C11 0.2(15)
C9 C8 C13 C14 60.5(11)
C9 C8 C13 C15 -64.4(12)
C9 C10 C11 C12 -0.3(15)
C10 C11 C12 C7 0.6(14)
C10 C11 C12 C16 179.2(9)
C11 C12 C16 C17 60.3(12)
C11 C12 C16 C18 -63.2(12)
C12 C7 C8 C9 0.6(13)
C12 C7 C8 C13 179.3(9)
C12 C7 N1 C1 -89.9(11)
C12 C7 N1 N2 92.9(10)
C13 C8 C9 C10 -179.0(9)
C19 C20 C21 C22 -1.7(15)
C19 C20 C25 C26 106.5(12)
C19 C20 C25 C27 -125.3(11)
C19 C24 C28 C29 -95.7(11)
C19 C24 C28 C30 138.7(10)
C20 C19 C24 C23 -0.3(14)
C20 C19 C24 C28 178.8(9)
C20 C19 N3 C2 91.4(11)
C20 C19 N3 N2 -81.5(10)
C20 C21 C22 C23 3.6(17)
C21 C20 C25 C26 -72.6(13)
C21 C20 C25 C27 55.6(14)
C21 C22 C23 C24 -3.7(18)
C22 C23 C24 C19 2.0(15)
C22 C23 C24 C28 -177.1(10)
C23 C24 C28 C29 83.4(12)
C23 C24 C28 C30 -42.2(14)
C24 C19 C20 C21 0.1(14)
C24 C19 C20 C25 -179.0(9)
C24 C19 N3 C2 -89.3(11)
C24 C19 N3 N2 97.8(9)
C25 C20 C21 C22 177.4(10)
C31 C32 C33 C34 -0.5(15)
C31 C32 C37 C38 117.4(12)
C31 C32 C37 C39 -117.0(12)
C31 C36 C40 C41 -135.7(13)
C31 C36 C40 C42 96.6(13)
C31 N4 N5 N6 178.8(8)
C32 C31 C36 C35 1.7(16)
C32 C31 C36 C40 -177.7(10)
C32 C31 N4 C6 89.7(12)
C32 C31 N4 N5 -90.2(12)
C32 C33 C34 C35 0.2(17)
C33 C32 C37 C38 -62.6(14)
C33 C32 C37 C39 63.0(13)
C33 C34 C35 C36 1.1(17)
C34 C35 C36 C31 -1.9(15)
C34 C35 C36 C40 177.4(10)
C35 C36 C40 C41 45.0(16)
C35 C36 C40 C42 -82.7(14)
C36 C31 C32 C33 -0.5(16)
C36 C31 C32 C37 179.5(10)
C36 C31 N4 C6 -90.7(13)
C36 C31 N4 N5 89.4(11)
C37 C32 C33 C34 179.5(10)
C43 C44 C45 C46 -1.1(15)
C43 C44 C49 C50 -99.5(13)
C43 C44 C49 C51 134.7(12)
C43 C48 C52 C53 91.5(13)
C43 C48 C52 C54 -143.2(10)
C44 C43 C48 C47 -2.3(15)
C44 C43 C48 C52 -179.5(10)
C44 C43 N6 C5 -85.9(12)
C44 C43 N6 N5 95.5(11)
C44 C45 C46 C47 0.8(17)
C45 C44 C49 C50 76.8(14)
C45 C44 C49 C51 -49.0(15)
C45 C46 C47 C48 -1.0(17)
C46 C47 C48 C43 1.7(15)
C46 C47 C48 C52 179.0(10)
C47 C48 C52 C53 -85.6(12)
C47 C48 C52 C54 39.7(14)
C48 C43 C44 C45 2.0(15)
C48 C43 C44 C49 178.5(10)
C48 C43 N6 C5 93.0(13)
C48 C43 N6 N5 -85.6(11)
C49 C44 C45 C46 -177.8(10)
Ir1 C1 C2 C3 -2.4(11)
Ir1 C1 C2 N3 -179.6(6)
Ir1 C1 N1 C7 3.1(15)
Ir1 C1 N1 N2 -179.6(8)
N1 C1 C2 C3 178.0(8)
N1 C1 C2 N3 0.7(9)
N1 C7 C8 C9 -177.0(7)
N1 C7 C8 C13 1.7(12)
N1 C7 C12 C11 176.8(8)
N1 C7 C12 C16 -1.7(13)
N1 N2 N3 C2 1.0(9)
N1 N2 N3 C19 175.2(7)
N3 C2 C3 N7 -178.4(9)
N3 C19 C20 C21 179.3(8)
N3 C19 C20 C25 0.2(13)
N3 C19 C24 C23 -179.5(8)
N3 C19 C24 C28 -0.4(13)
N4 C31 C32 C33 179.1(9)
N4 C31 C32 C37 -0.9(15)
N4 C31 C36 C35 -177.9(9)
N4 C31 C36 C40 2.7(14)
N4 N5 N6 C5 1.9(10)
N4 N5 N6 C43 -179.3(8)
N6 C5 C6 N4 1.3(10)
N6 C43 C44 C45 -179.2(8)
N6 C43 C44 C49 -2.7(14)
N6 C43 C48 C47 178.9(9)
N6 C43 C48 C52 1.7(14)
N7 C4 C5 C6 103.4(11)
N7 C4 C5 N6 -78.3(11)

loop_
_publcif_info_datablock.id
_publcif_info_datablock.publ_exptl
_publcif_info_datablock.publ_geom
_publcif_info_datablock.structure
{13262f4c-ae39-4b92-85c3-fccd9437ad18} y y y
